data_7057656
loop_
_publ_author_name
'Roy, Sourav'
'Halder, Soumi'
'Drew, Michael G. B.'
'Ray, Partha Pratim'
'Chattopadhyay, Shouvik'

_publ_section_title
;
 Unprecedented photosensitivity of heterotrimetallic
 copper(ii)/sodium/mercury(ii) coordination polymer based thin film
 semiconductor device
;
_journal_issue 18
_journal_name_full 'New Journal of Chemistry'
_journal_page_first 15295
_journal_paper_doi 10.1039/C8NJ02261E
_journal_volume 42
_journal_year 2018
_chemical_formula_sum 'C40 H40 Cl2 Cu2 Hg N6 Na2 O8 S2'
_chemical_formula_weight 1241.45
_space_group_crystal_system orthorhombic
_space_group_IT_number 29
_space_group_name_Hall 'P -2bc -2c'
_space_group_name_H-M_alt 'P c 21 b'
_symmetry_space_group_name_Hall 'P -2bc -2c'
_symmetry_space_group_name_H-M 'P c 21 b'
_atom_sites_solution_hydrogens geom
_audit_creation_method SHELXL-2016/6
_audit_update_record
;
2018-03-05 deposited with the CCDC.
2018-07-17 downloaded from the CCDC.
;
_cell_angle_alpha 90
_cell_angle_beta 90
_cell_angle_gamma 90
_cell_formula_units_Z 4
_cell_length_a 12.6601(15)
_cell_length_b 16.2779(14)
_cell_length_c 22.668(3)
_cell_measurement_reflns_used 31091
_cell_measurement_temperature 150(2)
_cell_measurement_theta_max 30.00
_cell_measurement_theta_min 3.380
_cell_volume 4671.4(9)
_computing_cell_refinement 'Crysalis, Oxford Diffraction'
_computing_data_collection 'Crysalis, Oxford Diffraction'
_computing_data_reduction 'Crysalis, Oxford Diffraction'
_computing_molecular_graphics PLATON(Spek,2004)
_computing_publication_material 'SHELXL-2016/6, PLATON, WINGX (Ferrugia, 2012)'
_computing_structure_refinement 'SHELXL-2016/6 (Sheldrick, 2016)'
_computing_structure_solution 'SHELXS-97 (Sheldrick, 2008)'
_diffrn_ambient_temperature 150(2)
_diffrn_measured_fraction_theta_full 0.996
_diffrn_measured_fraction_theta_max 0.997
_diffrn_measurement_device 'Oxford Diffaction X-Calibor System'
_diffrn_measurement_method '321 frames, counting time 10 s.'
_diffrn_radiation_type MoK\a
_diffrn_radiation_wavelength 0.71073
_diffrn_reflns_av_R_equivalents 0.1243
_diffrn_reflns_av_unetI/netI 0.1485
_diffrn_reflns_Laue_measured_fraction_full 0.996
_diffrn_reflns_Laue_measured_fraction_max 0.997
_diffrn_reflns_limit_h_max 16
_diffrn_reflns_limit_h_min -17
_diffrn_reflns_limit_k_max 22
_diffrn_reflns_limit_k_min -12
_diffrn_reflns_limit_l_max 31
_diffrn_reflns_limit_l_min -28
_diffrn_reflns_number 31091
_diffrn_reflns_point_group_measured_fraction_full 0.997
_diffrn_reflns_point_group_measured_fraction_max 0.998
_diffrn_reflns_theta_full 25.242
_diffrn_reflns_theta_max 29.997
_diffrn_reflns_theta_min 3.380
_diffrn_standards_decay_% n/a
_diffrn_standards_interval_count n/a
_diffrn_standards_interval_time n/a
_exptl_absorpt_coefficient_mu 4.459
_exptl_absorpt_correction_T_max 1.000
_exptl_absorpt_correction_T_min 0.797
_exptl_absorpt_correction_type empirical
_exptl_absorpt_process_details 'ABSPACK, Oxford Diffraction Ltd'
_exptl_crystal_colour black
_exptl_crystal_density_diffrn 1.765
_exptl_crystal_description block
_exptl_crystal_F_000 2448
_exptl_crystal_size_max 0.27
_exptl_crystal_size_mid 0.21
_exptl_crystal_size_min 0.20
_refine_diff_density_max 1.719
_refine_diff_density_min -1.207
_refine_diff_density_rms 0.231
_refine_ls_abs_structure_details
;
 Refined as an inversion twin.
;
_refine_ls_abs_structure_Flack 0.25(2)
_refine_ls_extinction_method none
_refine_ls_goodness_of_fit_ref 0.963
_refine_ls_hydrogen_treatment constr
_refine_ls_matrix_type full
_refine_ls_number_parameters 565
_refine_ls_number_reflns 9088
_refine_ls_number_restraints 57
_refine_ls_restrained_S_all 0.963
_refine_ls_R_factor_all 0.1794
_refine_ls_R_factor_gt 0.0848
_refine_ls_shift/su_max 0.001
_refine_ls_shift/su_mean 0.000
_refine_ls_structure_factor_coef Fsqd
_refine_ls_weighting_details 'w=1/[\s^2^(Fo^2^)+(0.1114P)^2^] where P=(Fo^2^+2Fc^2^)/3'
_refine_ls_weighting_scheme calc
_refine_ls_wR_factor_gt 0.1940
_refine_ls_wR_factor_ref 0.2351
_reflns_Friedel_coverage 0.937
_reflns_Friedel_fraction_full 0.998
_reflns_Friedel_fraction_max 0.999
_reflns_number_gt 4517
_reflns_number_total 9088
_reflns_threshold_expression 'I > 2\s(I)'
_cod_data_source_file c8nj02261e2.cif
_cod_data_source_block 1
_cod_depositor_comments 'Adding full bibliography for 7057656.cif.'
_cod_database_code 7057656
_shelx_shelxl_version_number 2016/6
_shelx_space_group_comment
;
The symmetry employed for this shelxl refinement is uniquely defined
by the following loop, which should always be used as a source of
symmetry information in preference to the above space-group names.
They are only intended as comments.
;

loop_
_space_group_symop_operation_xyz
'x, y, z'
'x, y+1/2, -z+1/2'
'-x, y, z+1/2'
'-x, y+1/2, -z'

loop_
_atom_site_label
_atom_site_type_symbol
_atom_site_fract_x
_atom_site_fract_y
_atom_site_fract_z
_atom_site_U_iso_or_equiv
_atom_site_adp_type
_atom_site_occupancy
_atom_site_site_symmetry_order
_atom_site_calc_flag
_atom_site_refinement_flags_posn
_atom_site_refinement_flags_adp
_atom_site_refinement_flags_occupancy
_atom_site_disorder_assembly
_atom_site_disorder_group
Hg1 Hg 0.08299(6) 1.00017(8) 0.09822(3) 0.0575(3) Uani 1 1 d . . . . .
Cu1 Cu 0.4061(2) 0.72617(14) 0.95392(11) 0.0500(6) Uani 1 1 d . . . . .
Na1 Na 0.6408(7) 0.6714(5) 0.8905(3) 0.056(2) Uani 1 1 d . . . . .
Cu3 Cu 0.3827(2) 0.69344(15) 0.68660(10) 0.0502(6) Uani 1 1 d . . . . .
Na2 Na 0.6361(8) 0.7299(5) 0.7348(4) 0.063(2) Uani 1 1 d . . . . .
N1 N 0.2273(18) 1.195(2) 0.1905(7) 0.089(8) Uani 1 1 d . . . . .
C1 C 0.155(3) 1.141(3) 0.1901(16) 0.125(15) Uani 1 1 d . . . . .
S1 S 0.0400(6) 1.0982(5) 0.1835(3) 0.086(2) Uani 1 1 d . . . . .
N2 N 0.235(3) 0.8299(16) 0.2005(12) 0.102(10) Uani 1 1 d . . . . .
C2 C 0.157(3) 0.8435(17) 0.1773(12) 0.078(8) Uani 1 1 d . . . . .
S2 S 0.0380(7) 0.8624(5) 0.1426(5) 0.110(3) Uani 1 1 d . . . . .
Cl1 Cl -0.0409(8) 1.0387(6) 0.0159(4) 0.139(4) Uani 1 1 d . . . . .
Cl2 Cl 0.2668(4) 1.0240(3) 0.0675(2) 0.0573(13) Uani 1 1 d . . . . .
O11 O 0.4600(12) 0.6619(8) 0.8876(6) 0.054(3) Uani 1 1 d . . . . .
C12 C 0.4059(18) 0.6130(10) 0.8539(11) 0.059(6) Uani 1 1 d . . . . .
C13 C 0.463(2) 0.5681(12) 0.8089(8) 0.055(6) Uani 1 1 d . . . . .
C14 C 0.402(3) 0.5137(12) 0.7724(9) 0.090(10) Uani 1 1 d . . . . .
H14 H 0.438187 0.480477 0.745885 0.108 Uiso 1 1 calc R U . . .
C15 C 0.2969(18) 0.5076(15) 0.7738(9) 0.060(5) Uani 1 1 d . . . . .
H15 H 0.260166 0.472576 0.748674 0.072 Uiso 1 1 calc R U . . .
C16 C 0.250(2) 0.5528(13) 0.8118(10) 0.067(6) Uani 1 1 d . . . . .
H16 H 0.176276 0.551899 0.810329 0.080 Uiso 1 1 calc R U . . .
C17 C 0.2940(18) 0.6036(10) 0.8553(9) 0.052(5) Uani 1 1 d . . . . .
C18 C 0.227(2) 0.6544(16) 0.8911(10) 0.066(7) Uani 1 1 d . . . . .
H18 H 0.154922 0.650199 0.883931 0.079 Uiso 1 1 calc R U . . .
N19 N 0.2550(14) 0.7052(10) 0.9321(8) 0.056(4) Uani 1 1 d . . . . .
C20 C 0.1659(19) 0.7440(16) 0.9591(10) 0.071(7) Uani 1 1 d . . . . .
H20A H 0.128839 0.703565 0.982737 0.085 Uiso 1 1 calc R U . . .
H20B H 0.118059 0.762093 0.928311 0.085 Uiso 1 1 calc R U . . .
C21 C 0.193(3) 0.8190(18) 0.9990(13) 0.098(10) Uani 1 1 d . . . . .
H21A H 0.221067 0.862510 0.974373 0.117 Uiso 1 1 calc R U . . .
H21B H 0.127957 0.839204 1.016566 0.117 Uiso 1 1 calc R U . . .
C22 C 0.260(2) 0.8041(19) 1.0412(16) 0.098(11) Uani 1 1 d . . . . .
H22A H 0.236357 0.755401 1.061964 0.117 Uiso 1 1 calc R U . . .
H22B H 0.256822 0.849399 1.068942 0.117 Uiso 1 1 calc R U . . .
N23 N 0.3740(18) 0.7913(10) 1.0257(8) 0.063(5) Uani 1 1 d . . . . .
C24 C 0.443(2) 0.8244(12) 1.0574(9) 0.055(6) Uani 1 1 d . . . . .
H24 H 0.416361 0.851814 1.090317 0.066 Uiso 1 1 calc R U . . .
C25 C 0.552(3) 0.8266(12) 1.0513(9) 0.075(8) Uani 1 1 d . . . . .
C26 C 0.619(3) 0.8661(19) 1.0928(12) 0.084(8) Uani 1 1 d . U . . .
H26 H 0.585550 0.890776 1.124856 0.101 Uiso 1 1 calc R U . . .
C27 C 0.733(3) 0.872(2) 1.0908(13) 0.093(9) Uani 1 1 d . U . . .
H27 H 0.772550 0.897615 1.120300 0.112 Uiso 1 1 calc R U . . .
C28 C 0.779(2) 0.8365(12) 1.0401(11) 0.068(7) Uani 1 1 d . . . . .
H28 H 0.851403 0.843469 1.033975 0.082 Uiso 1 1 calc R U . . .
C29 C 0.7230(18) 0.7922(11) 0.9999(8) 0.049(5) Uani 1 1 d . . . . .
C30 C 0.613(2) 0.7880(12) 1.0042(8) 0.066(7) Uani 1 1 d . . . . .
O31 O 0.5558(12) 0.7447(8) 0.9635(5) 0.054(4) Uani 1 1 d . . . . .
O41 O 0.5270(11) 0.6653(7) 0.6657(5) 0.042(3) Uani 1 1 d . . . . .
C42 C 0.5592(15) 0.6240(10) 0.6215(8) 0.041(4) Uani 1 1 d . . . . .
C43 C 0.6746(18) 0.6065(13) 0.6155(9) 0.052(5) Uani 1 1 d . . . . .
C44 C 0.7071(18) 0.5657(14) 0.5681(10) 0.060(6) Uani 1 1 d . . . . .
H44 H 0.778524 0.552491 0.566796 0.072 Uiso 1 1 calc R U . . .
C45 C 0.651(2) 0.5424(15) 0.5237(11) 0.075(7) Uani 1 1 d . . . . .
H45 H 0.683164 0.517732 0.491323 0.090 Uiso 1 1 calc R U . . .
C46 C 0.540(2) 0.5548(11) 0.5247(8) 0.056(6) Uani 1 1 d . . . . .
H46 H 0.498068 0.535218 0.494232 0.067 Uiso 1 1 calc R U . . .
C47 C 0.4956(19) 0.5968(11) 0.5723(9) 0.054(5) Uani 1 1 d . . . . .
C48 C 0.3830(17) 0.6068(11) 0.5736(10) 0.051(5) Uani 1 1 d . . . . .
H48 H 0.346716 0.589919 0.540060 0.061 Uiso 1 1 calc R U . . .
N49 N 0.3261(12) 0.6365(11) 0.6158(8) 0.056(4) Uani 1 1 d D . . . .
C50A C 0.2148(13) 0.629(2) 0.6035(11) 0.094(10) Uani 0.38(4) 1 d D . P A 1
H50A H 0.195456 0.572127 0.611849 0.113 Uiso 0.38(4) 1 calc R U P A 1
H50B H 0.205633 0.636705 0.561467 0.113 Uiso 0.38(4) 1 calc R U P A 1
C51A C 0.134(5) 0.683(4) 0.6347(14) 0.087(11) Uani 0.38(4) 1 d D U P A 1
H51A H 0.063766 0.663258 0.626014 0.104 Uiso 0.38(4) 1 calc R U P A 1
H51B H 0.139551 0.738627 0.618820 0.104 Uiso 0.38(4) 1 calc R U P A 1
C52A C 0.148(2) 0.6875(18) 0.7026(10) 0.106(12) Uani 0.38(4) 1 d D . P A 1
H52A H 0.091079 0.720033 0.719016 0.128 Uiso 0.38(4) 1 calc R U P A 1
H52B H 0.141799 0.632361 0.718438 0.128 Uiso 0.38(4) 1 calc R U P A 1
C50B C 0.2148(13) 0.629(2) 0.6035(11) 0.094(10) Uani 0.62(4) 1 d D . P A 2
H50C H 0.203672 0.582760 0.576933 0.113 Uiso 0.62(4) 1 calc R U P A 2
H50D H 0.189958 0.678042 0.584115 0.113 Uiso 0.62(4) 1 calc R U P A 2
C51B C 0.150(4) 0.615(2) 0.6610(15) 0.087(11) Uani 0.62(4) 1 d D U P A 2
H51C H 0.077955 0.600934 0.650340 0.104 Uiso 0.62(4) 1 calc R U P A 2
H51D H 0.179395 0.567730 0.681820 0.104 Uiso 0.62(4) 1 calc R U P A 2
C52B C 0.148(2) 0.6875(18) 0.7026(10) 0.106(12) Uani 0.62(4) 1 d D . P A 2
H52C H 0.108487 0.731013 0.683531 0.128 Uiso 0.62(4) 1 calc R U P A 2
H52D H 0.108742 0.671445 0.737445 0.128 Uiso 0.62(4) 1 calc R U P A 2
N53 N 0.2471(17) 0.7219(12) 0.7220(8) 0.061(5) Uani 1 1 d D . . . .
C54 C 0.240(3) 0.7706(16) 0.7662(14) 0.112(15) Uani 1 1 d . . . . .
H54 H 0.170972 0.780096 0.778643 0.134 Uiso 1 1 calc R U . . .
C55 C 0.3165(14) 0.8121(10) 0.7992(8) 0.082(9) Uani 1 1 d G . . . .
C56 C 0.2841(14) 0.8631(13) 0.8449(9) 0.114(11) Uani 1 1 d G U . . .
H56 H 0.212443 0.870315 0.852439 0.137 Uiso 1 1 calc R U . . .
C57 C 0.3587(19) 0.9032(12) 0.8794(8) 0.116(11) Uani 1 1 d G U . . .
H57 H 0.337006 0.937363 0.910032 0.139 Uiso 1 1 calc R U . . .
C58 C 0.4657(17) 0.8924(10) 0.8682(8) 0.090(8) Uani 1 1 d G U . . .
H58 H 0.515657 0.919286 0.891299 0.108 Uiso 1 1 calc R U . . .
C59 C 0.4981(13) 0.8414(10) 0.8225(8) 0.109(15) Uani 1 1 d G . . . .
C60 C 0.4235(15) 0.8012(9) 0.7880(6) 0.052(5) Uani 1 1 d G U . . .
O61 O 0.4569(12) 0.7543(10) 0.7461(7) 0.065(4) Uani 1 1 d . . . . .
O131 O 0.5733(15) 0.5809(9) 0.8114(6) 0.068(5) Uani 1 1 d . . . . .
C132 C 0.6386(18) 0.5229(11) 0.7794(8) 0.058(6) Uani 1 1 d . . . . .
H13A H 0.612661 0.468181 0.785870 0.087 Uiso 1 1 calc R U . . .
H13B H 0.710117 0.526721 0.793161 0.087 Uiso 1 1 calc R U . . .
H13C H 0.636189 0.535264 0.738021 0.087 Uiso 1 1 calc R U . . .
O291 O 0.7623(12) 0.7518(9) 0.9537(6) 0.055(4) Uani 1 1 d . . . . .
C292 C 0.8706(19) 0.7489(15) 0.9513(10) 0.071(7) Uani 1 1 d . . . . .
H29A H 0.896743 0.797641 0.932536 0.107 Uiso 1 1 calc R U . . .
H29B H 0.892179 0.701513 0.929177 0.107 Uiso 1 1 calc R U . . .
H29C H 0.898524 0.745410 0.990631 0.107 Uiso 1 1 calc R U . . .
O431 O 0.7298(11) 0.6375(11) 0.6634(6) 0.063(4) Uani 1 1 d . . . . .
C432 C 0.846(2) 0.6236(17) 0.6618(11) 0.078(7) Uani 1 1 d . . . . .
H43A H 0.859952 0.565722 0.662794 0.117 Uiso 1 1 calc R U . . .
H43B H 0.877977 0.649523 0.695355 0.117 Uiso 1 1 calc R U . . .
H43C H 0.874405 0.646713 0.626255 0.117 Uiso 1 1 calc R U . . .
O591 O 0.6014(19) 0.8253(11) 0.8119(8) 0.094(7) Uani 1 1 d . . . . .
C592 C 0.678(3) 0.8726(17) 0.8385(14) 0.105(12) Uani 1 1 d . . . . .
H59A H 0.726471 0.892406 0.809057 0.157 Uiso 1 1 calc R U . . .
H59B H 0.715828 0.840025 0.866786 0.157 Uiso 1 1 calc R U . . .
H59C H 0.645642 0.918420 0.858005 0.157 Uiso 1 1 calc R U . . .

loop_
_atom_site_aniso_label
_atom_site_aniso_U_11
_atom_site_aniso_U_22
_atom_site_aniso_U_33
_atom_site_aniso_U_23
_atom_site_aniso_U_13
_atom_site_aniso_U_12
Hg1 0.0497(4) 0.0617(4) 0.0610(5) 0.0019(5) -0.0074(3) 0.0022(5)
Cu1 0.0695(17) 0.0394(11) 0.0409(14) -0.0047(10) 0.0083(11) 0.0084(11)
Na1 0.074(6) 0.059(5) 0.036(4) -0.003(3) 0.002(4) 0.008(4)
Cu3 0.0658(16) 0.0462(12) 0.0388(13) 0.0040(11) 0.0058(12) 0.0132(12)
Na2 0.087(6) 0.045(4) 0.056(5) -0.001(4) -0.013(4) -0.008(4)
N1 0.071(15) 0.18(2) 0.016(9) -0.018(12) -0.011(8) 0.005(17)
C1 0.048(18) 0.20(4) 0.12(3) -0.08(3) 0.006(17) -0.01(2)
S1 0.070(5) 0.106(5) 0.082(5) -0.024(4) 0.017(4) -0.010(4)
N2 0.11(2) 0.099(18) 0.09(2) 0.035(15) 0.029(16) 0.044(17)
C2 0.10(2) 0.077(17) 0.057(16) -0.023(13) 0.024(15) 0.010(16)
S2 0.083(5) 0.068(4) 0.180(10) 0.022(5) 0.032(6) -0.015(4)
Cl1 0.123(7) 0.142(7) 0.152(8) -0.055(6) -0.091(6) 0.074(6)
Cl2 0.058(3) 0.061(3) 0.053(3) -0.001(2) 0.004(2) -0.005(2)
O11 0.066(9) 0.048(7) 0.048(8) -0.016(6) -0.010(7) 0.009(7)
C12 0.079(16) 0.020(7) 0.079(16) 0.024(9) 0.014(11) 0.012(8)
C13 0.077(16) 0.060(12) 0.029(10) 0.003(9) -0.003(10) 0.029(11)
C14 0.20(3) 0.027(11) 0.041(12) -0.003(9) -0.027(15) 0.026(14)
C15 0.065(13) 0.048(11) 0.067(13) -0.010(12) -0.007(10) 0.012(13)
C16 0.073(17) 0.052(12) 0.076(17) 0.008(11) -0.006(13) 0.007(11)
C17 0.069(15) 0.028(8) 0.061(13) 0.016(8) 0.002(10) -0.007(8)
C18 0.062(16) 0.085(17) 0.051(14) 0.025(13) 0.000(11) -0.001(13)
N19 0.067(12) 0.050(10) 0.051(10) -0.012(8) -0.002(9) 0.005(8)
C20 0.061(16) 0.086(17) 0.066(15) 0.001(13) 0.013(12) 0.021(12)
C21 0.13(3) 0.076(17) 0.09(2) -0.006(16) -0.01(2) 0.042(18)
C22 0.071(19) 0.09(2) 0.13(3) -0.07(2) 0.055(18) -0.024(16)
N23 0.098(15) 0.043(9) 0.049(11) -0.015(8) 0.003(10) 0.018(9)
C24 0.082(18) 0.044(10) 0.039(12) -0.002(9) 0.017(11) 0.010(10)
C25 0.16(3) 0.034(9) 0.026(11) -0.013(8) -0.023(13) 0.004(13)
C26 0.103(12) 0.082(11) 0.066(11) -0.009(9) -0.002(9) 0.012(10)
C27 0.109(13) 0.082(12) 0.088(13) -0.010(9) -0.008(10) -0.002(10)
C28 0.086(18) 0.041(10) 0.078(17) 0.011(11) -0.009(13) 0.009(11)
C29 0.066(15) 0.044(10) 0.038(11) -0.009(8) -0.017(9) 0.002(9)
C30 0.14(2) 0.037(9) 0.016(9) -0.007(7) -0.021(11) 0.023(11)
O31 0.095(11) 0.040(7) 0.026(7) -0.011(5) 0.005(6) -0.012(6)
O41 0.059(9) 0.038(6) 0.030(7) 0.000(5) 0.003(6) -0.001(6)
C42 0.055(13) 0.036(8) 0.033(10) 0.000(7) -0.001(8) 0.000(7)
C43 0.063(14) 0.055(11) 0.038(11) 0.020(9) 0.008(9) -0.004(10)
C44 0.051(13) 0.082(15) 0.048(13) 0.011(12) 0.032(11) 0.002(11)
C45 0.11(2) 0.060(13) 0.051(15) -0.002(11) 0.017(15) 0.005(14)
C46 0.095(18) 0.040(9) 0.033(11) -0.007(8) 0.011(10) 0.010(10)
C47 0.084(17) 0.037(9) 0.042(11) 0.007(8) -0.007(10) -0.002(9)
C48 0.064(14) 0.037(9) 0.051(12) 0.015(9) -0.001(10) -0.010(8)
N49 0.047(10) 0.067(10) 0.055(10) 0.001(8) -0.007(8) 0.023(8)
C50A 0.028(12) 0.16(3) 0.09(2) 0.058(19) -0.014(12) 0.005(14)
C51A 0.084(13) 0.088(13) 0.088(13) -0.002(8) -0.001(8) 0.002(8)
C52A 0.10(3) 0.15(3) 0.068(18) 0.07(2) 0.035(17) 0.04(2)
C50B 0.028(12) 0.16(3) 0.09(2) 0.058(19) -0.014(12) 0.005(14)
C51B 0.084(13) 0.088(13) 0.088(13) -0.002(8) -0.001(8) 0.002(8)
C52B 0.10(3) 0.15(3) 0.068(18) 0.07(2) 0.035(17) 0.04(2)
N53 0.073(14) 0.068(11) 0.043(10) 0.015(9) 0.027(9) 0.028(10)
C54 0.16(3) 0.064(18) 0.11(3) 0.051(17) 0.10(3) 0.052(19)
C55 0.16(3) 0.037(11) 0.048(15) 0.021(10) 0.017(16) 0.016(14)
C56 0.118(14) 0.108(14) 0.117(14) 0.019(10) 0.010(10) -0.002(10)
C57 0.129(15) 0.108(14) 0.112(14) 0.009(10) 0.007(11) -0.009(11)
C58 0.110(12) 0.066(10) 0.095(12) 0.011(9) -0.001(10) -0.004(9)
C59 0.26(5) 0.029(11) 0.034(14) 0.010(10) -0.03(2) -0.009(19)
C60 0.080(10) 0.050(8) 0.026(8) 0.005(7) 0.000(7) 0.003(8)
O61 0.102(11) 0.056(7) 0.038(7) -0.016(6) 0.002(9) 0.033(10)
O131 0.116(15) 0.044(7) 0.043(8) -0.021(6) -0.006(8) 0.031(8)
C132 0.084(15) 0.047(11) 0.042(11) -0.011(8) 0.014(10) 0.025(9)
O291 0.065(10) 0.063(9) 0.035(7) -0.001(6) -0.003(6) 0.001(7)
C292 0.065(17) 0.085(17) 0.064(15) -0.008(12) -0.011(12) -0.033(13)
O431 0.033(8) 0.111(12) 0.044(8) 0.002(8) 0.004(6) 0.011(8)
C432 0.075(19) 0.092(18) 0.068(16) -0.006(14) -0.014(13) -0.012(14)
O591 0.17(2) 0.052(10) 0.055(11) -0.021(8) -0.002(12) -0.032(11)
C592 0.16(3) 0.064(15) 0.10(2) 0.042(16) -0.04(2) -0.041(18)

loop_
_atom_type_symbol
_atom_type_description
_atom_type_scat_dispersion_real
_atom_type_scat_dispersion_imag
_atom_type_scat_source
C C 0.0033 0.0016 'International Tables Vol C Tables 4.2.6.8 and 6.1.1.4'
H H 0.0000 0.0000 'International Tables Vol C Tables 4.2.6.8 and 6.1.1.4'
N N 0.0061 0.0033 'International Tables Vol C Tables 4.2.6.8 and 6.1.1.4'
O O 0.0106 0.0060 'International Tables Vol C Tables 4.2.6.8 and 6.1.1.4'
Hg Hg -2.3894 9.2266 'International Tables Vol C Tables 4.2.6.8 and 6.1.1.4'
Cu Cu 0.3201 1.2651 'International Tables Vol C Tables 4.2.6.8 and 6.1.1.4'
S S 0.1246 0.1234 'International Tables Vol C Tables 4.2.6.8 and 6.1.1.4'
Cl Cl 0.1484 0.1585 'International Tables Vol C Tables 4.2.6.8 and 6.1.1.4'
Na Na 0.0362 0.0249 'International Tables Vol C Tables 4.2.6.8 and 6.1.1.4'

loop_
_geom_angle_atom_site_label_1
_geom_angle_atom_site_label_2
_geom_angle_atom_site_label_3
_geom_angle
_geom_angle_site_symmetry_1
_geom_angle_site_symmetry_3
Cl2 Hg1 Cl1 109.9(3) . .
Cl2 Hg1 S2 117.8(2) . .
Cl1 Hg1 S2 112.1(4) . .
Cl2 Hg1 S1 108.4(2) . .
Cl1 Hg1 S1 105.7(3) . .
S2 Hg1 S1 101.8(3) . .
O31 Cu1 O11 80.1(6) . .
O31 Cu1 N23 91.5(8) . .
O11 Cu1 N23 171.3(8) . .
O31 Cu1 N19 172.1(6) . .
O11 Cu1 N19 93.0(7) . .
N23 Cu1 N19 95.6(8) . .
O31 Cu1 Na1 40.1(4) . .
O11 Cu1 Na1 40.0(5) . .
N23 Cu1 Na1 131.5(7) . .
N19 Cu1 Na1 132.9(5) . .
O11 Na1 O31 65.8(5) . .
O11 Na1 O291 132.2(6) . .
O31 Na1 O291 66.5(5) . .
O11 Na1 O131 66.1(6) . .
O31 Na1 O131 131.8(7) . .
O291 Na1 O131 161.7(7) . .
O11 Na1 N1 130.7(6) . 4_646
O31 Na1 N1 139.2(9) . 4_646
O291 Na1 N1 86.0(7) . 4_646
O131 Na1 N1 77.8(7) . 4_646
O11 Na1 Cl2 111.3(5) . 4_646
O31 Na1 Cl2 112.9(5) . 4_646
O291 Na1 Cl2 89.8(4) . 4_646
O131 Na1 Cl2 83.2(4) . 4_646
N1 Na1 Cl2 95.7(8) 4_646 4_646
O11 Na1 Cu1 33.2(3) . .
O31 Na1 Cu1 32.6(4) . .
O291 Na1 Cu1 99.1(4) . .
O131 Na1 Cu1 99.2(5) . .
N1 Na1 Cu1 147.8(7) 4_646 .
Cl2 Na1 Cu1 116.0(3) 4_646 .
O11 Na1 Na2 88.5(4) . .
O31 Na1 Na2 123.4(5) . .
O291 Na1 Na2 115.6(4) . .
O131 Na1 Na2 56.6(4) . .
N1 Na1 Na2 42.7(5) 4_646 .
Cl2 Na1 Na2 123.5(3) 4_646 .
Cu1 Na1 Na2 108.9(3) . .
O61 Cu3 O41 80.4(6) . .
O61 Cu3 N53 91.1(8) . .
O41 Cu3 N53 169.7(7) . .
O61 Cu3 N49 170.0(7) . .
O41 Cu3 N49 91.9(6) . .
N53 Cu3 N49 97.2(8) . .
O61 Cu3 Na2 39.8(4) . .
O41 Cu3 Na2 40.6(4) . .
N53 Cu3 Na2 130.5(7) . .
N49 Cu3 Na2 132.3(5) . .
O61 Na2 O41 64.7(6) . .
O61 Na2 O591 68.1(7) . .
O41 Na2 O591 132.6(8) . .
O61 Na2 N2 125.3(9) . 3_655
O41 Na2 N2 118.9(8) . 3_655
O591 Na2 N2 85.5(9) . 3_655
O61 Na2 N1 130.2(7) . 4_646
O41 Na2 N1 139.7(9) . 4_646
O591 Na2 N1 77.2(9) . 4_646
N2 Na2 N1 84.6(8) 3_655 4_646
O61 Na2 O431 129.6(6) . .
O41 Na2 O431 65.0(5) . .
O591 Na2 O431 162.4(8) . .
N2 Na2 O431 82.9(9) 3_655 .
N1 Na2 O431 88.4(8) 4_646 .
O61 Na2 Cu3 32.0(4) . .
O41 Na2 Cu3 32.7(4) . .
O591 Na2 Cu3 100.0(7) . .
N2 Na2 Cu3 129.8(7) 3_655 .
N1 Na2 Cu3 145.5(7) 4_646 .
O431 Na2 Cu3 97.6(4) . .
O61 Na2 Na1 87.4(5) . .
O41 Na2 Na1 122.6(4) . .
O591 Na2 Na1 57.6(5) . .
N2 Na2 Na1 118.1(7) 3_655 .
N1 Na2 Na1 43.2(5) 4_646 .
O431 Na2 Na1 117.3(5) . .
Cu3 Na2 Na1 106.1(3) . .
C1 N1 Na2 132(3) . 4_656
C1 N1 Na1 112(2) . 4_656
Na2 N1 Na1 94.1(8) 4_656 4_656
N1 C1 S1 162(4) . .
C1 S1 Hg1 98.6(12) . .
C2 N2 Na2 149(3) . 3_654
N2 C2 S2 179(3) . .
C2 S2 Hg1 98.3(11) . .
Hg1 Cl2 Na1 115.3(3) . 4_656
C12 O11 Cu1 126.6(14) . .
C12 O11 Na1 125.8(13) . .
Cu1 O11 Na1 106.8(6) . .
O11 C12 C17 125.3(19) . .
O11 C12 C13 117(2) . .
C17 C12 C13 117(2) . .
O131 C13 C12 113.2(19) . .
O131 C13 C14 130(2) . .
C12 C13 C14 116(2) . .
C15 C14 C13 125(2) . .
C15 C14 H14 117.6 . .
C13 C14 H14 117.6 . .
C16 C15 C14 116(2) . .
C16 C15 H15 122.0 . .
C14 C15 H15 122.0 . .
C15 C16 C17 129(3) . .
C15 C16 H16 115.7 . .
C17 C16 H16 115.7 . .
C16 C17 C18 120(2) . .
C16 C17 C12 116(2) . .
C18 C17 C12 122(2) . .
N19 C18 C17 128(2) . .
N19 C18 H18 116.1 . .
C17 C18 H18 116.1 . .
C18 N19 C20 112(2) . .
C18 N19 Cu1 123.1(16) . .
C20 N19 Cu1 124.9(15) . .
N19 C20 C21 115(2) . .
N19 C20 H20A 108.5 . .
C21 C20 H20A 108.5 . .
N19 C20 H20B 108.5 . .
C21 C20 H20B 108.5 . .
H20A C20 H20B 107.5 . .
C22 C21 C20 115(2) . .
C22 C21 H21A 108.5 . .
C20 C21 H21A 108.5 . .
C22 C21 H21B 108.5 . .
C20 C21 H21B 108.5 . .
H21A C21 H21B 107.5 . .
C21 C22 N23 119(3) . .
C21 C22 H22A 107.6 . .
N23 C22 H22A 107.6 . .
C21 C22 H22B 107.6 . .
N23 C22 H22B 107.6 . .
H22A C22 H22B 107.0 . .
C24 N23 C22 118.2(19) . .
C24 N23 Cu1 124.1(18) . .
C22 N23 Cu1 117.7(16) . .
N23 C24 C25 130(2) . .
N23 C24 H24 114.9 . .
C25 C24 H24 114.9 . .
C26 C25 C24 123(2) . .
C26 C25 C30 111(3) . .
C24 C25 C30 126(2) . .
C25 C26 C27 127(3) . .
C25 C26 H26 116.4 . .
C27 C26 H26 116.4 . .
C28 C27 C26 114(3) . .
C28 C27 H27 122.9 . .
C26 C27 H27 122.9 . .
C29 C28 C27 123(3) . .
C29 C28 H28 118.5 . .
C27 C28 H28 118.5 . .
O291 C29 C28 126(2) . .
O291 C29 C30 113.8(16) . .
C28 C29 C30 120(2) . .
O31 C30 C29 120.4(18) . .
O31 C30 C25 116(2) . .
C29 C30 C25 124(2) . .
C30 O31 Cu1 132.5(15) . .
C30 O31 Na1 120.1(15) . .
Cu1 O31 Na1 107.3(6) . .
C42 O41 Cu3 128.1(12) . .
C42 O41 Na2 125.1(13) . .
Cu3 O41 Na2 106.7(6) . .
O41 C42 C47 126.3(18) . .
O41 C42 C43 119.0(17) . .
C47 C42 C43 114.5(17) . .
C44 C43 O431 131(2) . .
C44 C43 C42 118.2(19) . .
O431 C43 C42 110.6(17) . .
C45 C44 C43 127(2) . .
C45 C44 H44 116.3 . .
C43 C44 H44 116.3 . .
C44 C45 C46 119(2) . .
C44 C45 H45 120.3 . .
C46 C45 H45 120.3 . .
C47 C46 C45 119(2) . .
C47 C46 H46 120.6 . .
C45 C46 H46 120.6 . .
C46 C47 C48 118(2) . .
C46 C47 C42 121(2) . .
C48 C47 C42 120.1(19) . .
N49 C48 C47 128(2) . .
N49 C48 H48 116.1 . .
C47 C48 H48 116.1 . .
C48 N49 C50B 112(2) . .
C48 N49 C50A 112(2) . .
C48 N49 Cu3 124.8(14) . .
C50B N49 Cu3 123.3(17) . .
C50A N49 Cu3 123.3(17) . .
N49 C50A C51A 121(4) . .
N49 C50A H50A 107.1 . .
C51A C50A H50A 107.1 . .
N49 C50A H50B 107.1 . .
C51A C50A H50B 107.1 . .
H50A C50A H50B 106.8 . .
C50A C51A C52A 114(3) . .
C50A C51A H51A 108.8 . .
C52A C51A H51A 108.8 . .
C50A C51A H51B 108.8 . .
C52A C51A H51B 108.8 . .
H51A C51A H51B 107.6 . .
N53 C52A C51A 115(3) . .
N53 C52A H52A 108.6 . .
C51A C52A H52A 108.6 . .
N53 C52A H52B 108.6 . .
C51A C52A H52B 108.6 . .
H52A C52A H52B 107.5 . .
N49 C50B C51B 112(2) . .
N49 C50B H50C 109.3 . .
C51B C50B H50C 109.3 . .
N49 C50B H50D 109.3 . .
C51B C50B H50D 109.3 . .
H50C C50B H50D 108.0 . .
C52B C51B C50B 114(3) . .
C52B C51B H51C 108.7 . .
C50B C51B H51C 108.7 . .
C52B C51B H51D 108.7 . .
C50B C51B H51D 108.7 . .
H51C C51B H51D 107.6 . .
N53 C52B C51B 119(3) . .
N53 C52B H52C 107.6 . .
C51B C52B H52C 107.6 . .
N53 C52B H52D 107.6 . .
C51B C52B H52D 107.6 . .
H52C C52B H52D 107.1 . .
C54 N53 C52B 115(3) . .
C54 N53 C52A 115(3) . .
C54 N53 Cu3 122(2) . .
C52B N53 Cu3 123.2(16) . .
C52A N53 Cu3 123.2(16) . .
N53 C54 C55 132(3) . .
N53 C54 H54 114.0 . .
C55 C54 H54 114.0 . .
C54 C55 C56 118.9(17) . .
C54 C55 C60 121.1(17) . .
C56 C55 C60 120.0 . .
C57 C56 C55 120.0 . .
C57 C56 H56 120.0 . .
C55 C56 H56 120.0 . .
C56 C57 C58 120.0 . .
C56 C57 H57 120.0 . .
C58 C57 H57 120.0 . .
C59 C58 C57 120.0 . .
C59 C58 H58 120.0 . .
C57 C58 H58 120.0 . .
O591 C59 C58 122.2(14) . .
O591 C59 C60 117.7(14) . .
C58 C59 C60 120.0 . .
O61 C60 C59 118.0(15) . .
O61 C60 C55 122.0(15) . .
C59 C60 C55 120.0 . .
C60 O61 Cu3 131.5(13) . .
C60 O61 Na2 120.3(13) . .
Cu3 O61 Na2 108.3(6) . .
C13 O131 C132 116.6(16) . .
C13 O131 Na1 117.3(11) . .
C132 O131 Na1 123.6(14) . .
O131 C132 H13A 109.5 . .
O131 C132 H13B 109.5 . .
H13A C132 H13B 109.5 . .
O131 C132 H13C 109.5 . .
H13A C132 H13C 109.5 . .
H13B C132 H13C 109.5 . .
C29 O291 C292 114.9(17) . .
C29 O291 Na1 118.9(13) . .
C292 O291 Na1 125.3(13) . .
O291 C292 H29A 109.5 . .
O291 C292 H29B 109.5 . .
H29A C292 H29B 109.5 . .
O291 C292 H29C 109.5 . .
H29A C292 H29C 109.5 . .
H29B C292 H29C 109.5 . .
C43 O431 C432 115.1(16) . .
C43 O431 Na2 119.0(12) . .
C432 O431 Na2 125.1(13) . .
O431 C432 H43A 109.5 . .
O431 C432 H43B 109.5 . .
H43A C432 H43B 109.5 . .
O431 C432 H43C 109.5 . .
H43A C432 H43C 109.5 . .
H43B C432 H43C 109.5 . .
C59 O591 C592 120(2) . .
C59 O591 Na2 115.8(13) . .
C592 O591 Na2 124(2) . .
O591 C592 H59A 109.5 . .
O591 C592 H59B 109.5 . .
H59A C592 H59B 109.5 . .
O591 C592 H59C 109.5 . .
H59A C592 H59C 109.5 . .
H59B C592 H59C 109.5 . .

loop_
_geom_bond_atom_site_label_1
_geom_bond_atom_site_label_2
_geom_bond_distance
_geom_bond_site_symmetry_2
Hg1 Cl2 2.460(5) .
Hg1 Cl1 2.516(7) .
Hg1 S2 2.523(7) .
Hg1 S1 2.565(7) .
Cu1 O31 1.930(15) .
Cu1 O11 1.954(13) .
Cu1 N23 1.984(17) .
Cu1 N19 2.006(18) .
Cu1 Na1 3.419(9) .
Na1 O11 2.296(18) .
Na1 O31 2.307(15) .
Na1 O291 2.476(17) .
Na1 O131 2.474(16) .
Na1 N1 2.51(2) 4_646
Na1 Cl2 2.834(9) 4_646
Na1 Na2 3.656(11) .
Cu3 O61 1.919(17) .
Cu3 O41 1.941(14) .
Cu3 N53 1.952(18) .
Cu3 N49 1.988(18) .
Cu3 Na2 3.440(10) .
Na2 O61 2.317(17) .
Na2 O41 2.338(15) .
Na2 O591 2.379(19) .
Na2 N2 2.43(3) 3_655
Na2 N1 2.49(2) 4_646
Na2 O431 2.507(18) .
N1 C1 1.26(4) .
C1 S1 1.62(4) .
N2 C2 1.14(4) .
C2 S2 1.72(4) .
O11 C12 1.30(3) .
C12 C17 1.42(3) .
C12 C13 1.45(3) .
C13 O131 1.41(3) .
C13 C14 1.44(3) .
C14 C15 1.33(3) .
C14 H14 0.9300 .
C15 C16 1.28(3) .
C15 H15 0.9300 .
C16 C17 1.40(3) .
C16 H16 0.9300 .
C17 C18 1.44(3) .
C18 N19 1.29(3) .
C18 H18 0.9300 .
N19 C20 1.43(3) .
C20 C21 1.56(4) .
C20 H20A 0.9700 .
C20 H20B 0.9700 .
C21 C22 1.31(4) .
C21 H21A 0.9700 .
C21 H21B 0.9700 .
C22 N23 1.50(3) .
C22 H22A 0.9700 .
C22 H22B 0.9700 .
N23 C24 1.25(3) .
C24 C25 1.39(4) .
C24 H24 0.9300 .
C25 C26 1.42(4) .
C25 C30 1.46(3) .
C26 C27 1.45(4) .
C26 H26 0.9300 .
C27 C28 1.42(4) .
C27 H27 0.9300 .
C28 C29 1.36(3) .
C28 H28 0.9300 .
C29 O291 1.33(2) .
C29 C30 1.40(3) .
C30 O31 1.37(2) .
O41 C42 1.27(2) .
C42 C47 1.45(3) .
C42 C43 1.49(3) .
C43 C44 1.33(3) .
C43 O431 1.39(3) .
C44 C45 1.29(3) .
C44 H44 0.9300 .
C45 C46 1.42(4) .
C45 H45 0.9300 .
C46 C47 1.40(3) .
C46 H46 0.9300 .
C47 C48 1.44(3) .
C48 N49 1.29(3) .
C48 H48 0.9300 .
N49 C50B 1.441(15) .
N49 C50A 1.441(15) .
C50A C51A 1.53(2) .
C50A H50A 0.9700 .
C50A H50B 0.9700 .
C51A C52A 1.55(2) .
C51A H51A 0.9700 .
C51A H51B 0.9700 .
C52A N53 1.441(15) .
C52A H52A 0.9700 .
C52A H52B 0.9700 .
C50B C51B 1.56(2) .
C50B H50C 0.9700 .
C50B H50D 0.9700 .
C51B C52B 1.52(2) .
C51B H51C 0.9700 .
C51B H51D 0.9700 .
C52B N53 1.441(15) .
C52B H52C 0.9700 .
C52B H52D 0.9700 .
N53 C54 1.28(3) .
C54 C55 1.40(4) .
C54 H54 0.9300 .
C55 C56 1.3900 .
C55 C60 1.3900 .
C56 C57 1.3900 .
C56 H56 0.9300 .
C57 C58 1.3900 .
C57 H57 0.9300 .
C58 C59 1.3900 .
C58 H58 0.9300 .
C59 O591 1.35(3) .
C59 C60 1.3900 .
C60 O61 1.291(19) .
O131 C132 1.45(2) .
C132 H13A 0.9600 .
C132 H13B 0.9600 .
C132 H13C 0.9600 .
O291 C292 1.37(3) .
C292 H29A 0.9600 .
C292 H29B 0.9600 .
C292 H29C 0.9600 .
O431 C432 1.49(3) .
C432 H43A 0.9600 .
C432 H43B 0.9600 .
C432 H43C 0.9600 .
O591 C592 1.38(3) .
C592 H59A 0.9600 .
C592 H59B 0.9600 .
C592 H59C 0.9600 .
